data_7109341
loop_
_publ_author_name
'Takuya Konno'
'Kazuya Koide'
'Takayuki Ishida'

_publ_section_title
;
 A supramolecular switch between ground high- and low-spin states using
 2,2':6',2''-terpyridine-6,6''-diyl bis(tert-butyl nitroxide)
;
_journal_name_full Chem.Commun.
_journal_page_first 5156
_journal_paper_doi 10.1039/c3cc41894d
_journal_volume 49
_journal_year 2013
_chemical_formula_moiety 'C25 H35 N5 O4 Zn, 2(B F4)'
_chemical_formula_sum 'C25 H35 B2 F8 N5 O4 Zn'
_chemical_formula_weight 708.57
_space_group_IT_number 15
_symmetry_cell_setting monoclinic
_symmetry_Int_Tables_number 15
_symmetry_space_group_name_Hall '-C 2yc'
_symmetry_space_group_name_H-M 'C 1 2/c 1'
_atom_sites_solution_hydrogens geom
_atom_sites_solution_primary direct
_atom_sites_solution_secondary difmap
_cell_angle_alpha 90.0000
_cell_angle_beta 118.6466(9)
_cell_angle_gamma 90.0000
_cell_formula_units_Z 8
_cell_length_a 26.743(5)
_cell_length_b 14.3745(19)
_cell_length_c 18.271(3)
_cell_measurement_reflns_used 13755
_cell_measurement_temperature 100
_cell_measurement_theta_max 27.48
_cell_measurement_theta_min 3.11
_cell_volume 6163.9(17)
_computing_cell_refinement CrystalClear
_computing_data_collection CrystalClear
_computing_data_reduction CrystalClear
_computing_molecular_graphics 'CrystalStructure 4.0'
_computing_publication_material 'CrystalStructure 4.0 (Rigaku, 2010)'
_computing_structure_refinement 'CRYSTALS (Carruthers, et al., 1999)'
_computing_structure_solution 'Il Milione (Burla, et al., 2007)'
_diffrn_ambient_temperature 100
_diffrn_detector_area_resol_mean 14.629
_diffrn_measured_fraction_theta_full 0.997
_diffrn_measured_fraction_theta_max 0.997
_diffrn_measurement_device_type 'Rigaku Saturn70'
_diffrn_measurement_method \w
_diffrn_radiation_type 'Mo K\a'
_diffrn_radiation_wavelength 0.71073
_diffrn_reflns_av_R_equivalents 0.0577
_diffrn_reflns_limit_h_max 34
_diffrn_reflns_limit_h_min -34
_diffrn_reflns_limit_k_max 18
_diffrn_reflns_limit_k_min -18
_diffrn_reflns_limit_l_max 23
_diffrn_reflns_limit_l_min -23
_diffrn_reflns_number 52787
_diffrn_reflns_theta_full 27.48
_diffrn_reflns_theta_max 27.48
_diffrn_standards_number 0
_exptl_absorpt_coefficient_mu 0.886
_exptl_absorpt_correction_T_max 0.934
_exptl_absorpt_correction_T_min 0.811
_exptl_absorpt_correction_type numerical
_exptl_absorpt_process_details 'NUMABS (Rigaku, 1999)'
_exptl_crystal_colour red
_exptl_crystal_density_diffrn 1.527
_exptl_crystal_density_method 'not measured'
_exptl_crystal_description block
_exptl_crystal_F_000 2912.00
_exptl_crystal_size_max 0.283
_exptl_crystal_size_mid 0.139
_exptl_crystal_size_min 0.077
_refine_diff_density_max 0.711
_refine_diff_density_min -0.886
_refine_ls_extinction_method none
_refine_ls_goodness_of_fit_ref 1.164
_refine_ls_hydrogen_treatment constr
_refine_ls_number_parameters 441
_refine_ls_number_reflns 7061
_refine_ls_R_factor_gt 0.0698
_refine_ls_shift/su_max 0.000
_refine_ls_structure_factor_coef F
_refine_ls_weighting_details 'w = 1/[0.0012Fo^2^ + 5.0000\s(Fo^2^) + 1.2000]'
_refine_ls_weighting_scheme calc
_refine_ls_wR_factor_ref 0.0837
_reflns_number_gt 6853
_reflns_number_total 7061
_reflns_threshold_expression F>2.0\s(F)
_cod_data_source_file c3cc41894d.txt
_cod_data_source_block '[Zn(tpybNO)(MeOH)2](BF4)2'
_cod_original_cell_volume 6164.1(16)
_cod_database_code 7109341

loop_
_symmetry_equiv_pos_site_id
_symmetry_equiv_pos_as_xyz
1 +X,+Y,+Z
2 -X,+Y,1/2-Z
3 -X,-Y,-Z
4 +X,-Y,1/2+Z
5 1/2+X,1/2+Y,+Z
6 1/2-X,1/2+Y,1/2-Z
7 1/2-X,1/2-Y,-Z
8 1/2+X,1/2-Y,1/2+Z

loop_
_atom_site_label
_atom_site_type_symbol
_atom_site_fract_x
_atom_site_fract_y
_atom_site_fract_z
_atom_site_U_iso_or_equiv
_atom_site_adp_type
_atom_site_occupancy
_atom_site_symmetry_multiplicity
_atom_site_calc_flag
_atom_site_refinement_flags
Zn1 Zn 0.253060(10) 0.52254(2) 0.36677(2) 0.01629(12) Uani 1.0 8 d .
F1 F -0.11508(9) 0.45050(17) 0.10966(14) 0.0369(7) Uani 1.0 8 d .
F2 F -0.14194(9) 0.48872(14) -0.02422(13) 0.0293(6) Uani 1.0 8 d .
F3 F -0.08071(9) 0.58218(13) 0.08086(14) 0.0334(6) Uani 1.0 8 d .
F4 F -0.05116(8) 0.44054(14) 0.06107(14) 0.0301(6) Uani 1.0 8 d .
F5 F 0.63562(9) 0.47412(14) 0.81510(13) 0.0319(6) Uani 1.0 8 d .
F6 F 0.55072(9) 0.43021(14) 0.70641(16) 0.0443(7) Uani 1.0 8 d .
F7 F 0.56955(9) 0.58325(13) 0.73574(14) 0.0332(6) Uani 1.0 8 d .
F8 F 0.61689(11) 0.5013(3) 0.68260(17) 0.0571(9) Uani 1.0 8 d .
O1 O 0.31410(9) 0.40346(15) 0.40249(14) 0.0197(6) Uani 1.0 8 d .
O2 O 0.20077(9) 0.40285(15) 0.28624(15) 0.0234(6) Uani 1.0 8 d .
O3 O 0.27793(10) 0.55271(17) 0.27812(15) 0.0246(7) Uani 1.0 8 d .
O4 O 0.22821(10) 0.46794(14) 0.45276(15) 0.0215(7) Uani 1.0 8 d .
N1 N 0.36465(11) 0.41407(18) 0.46452(17) 0.0179(7) Uani 1.0 8 d .
N2 N 0.33697(11) 0.56523(17) 0.46518(16) 0.0153(7) Uani 1.0 8 d .
N3 N 0.24739(10) 0.66951(17) 0.39092(16) 0.0168(7) Uani 1.0 8 d .
N4 N 0.16474(11) 0.56591(18) 0.28625(16) 0.0171(7) Uani 1.0 8 d .
N5 N 0.14663(11) 0.41479(18) 0.24017(17) 0.0188(7) Uani 1.0 8 d .
C1 C 0.40336(14) 0.3297(2) 0.4910(2) 0.0197(8) Uani 1.0 8 d .
C2 C 0.45721(15) 0.3513(3) 0.4840(3) 0.0308(11) Uani 1.0 8 d .
C3 C 0.41611(15) 0.3020(3) 0.5787(3) 0.0276(10) Uani 1.0 8 d .
C4 C 0.37073(16) 0.2520(3) 0.4298(3) 0.0309(10) Uani 1.0 8 d .
C5 C 0.37911(13) 0.5041(3) 0.5015(2) 0.0176(8) Uani 1.0 8 d .
C6 C 0.43179(14) 0.5276(3) 0.5691(2) 0.0210(9) Uani 1.0 8 d .
C7 C 0.43984(14) 0.6188(3) 0.5959(3) 0.0242(9) Uani 1.0 8 d .
C8 C 0.39643(14) 0.6844(3) 0.5567(2) 0.0216(9) Uani 1.0 8 d .
C9 C 0.34508(13) 0.6540(2) 0.4912(2) 0.0171(8) Uani 1.0 8 d .
C10 C 0.29410(13) 0.7143(2) 0.44558(19) 0.0155(8) Uani 1.0 8 d .
C11 C 0.29364(14) 0.8104(2) 0.4580(2) 0.0199(8) Uani 1.0 8 d .
C12 C 0.24261(14) 0.8577(3) 0.4108(2) 0.0219(9) Uani 1.0 8 d .
C13 C 0.19455(14) 0.8110(3) 0.3544(2) 0.0206(9) Uani 1.0 8 d .
C14 C 0.19835(13) 0.7151(2) 0.34559(19) 0.0171(8) Uani 1.0 8 d .
C15 C 0.15038(13) 0.6552(3) 0.2886(2) 0.0180(8) Uani 1.0 8 d .
C16 C 0.09440(13) 0.6866(3) 0.2406(2) 0.0209(9) Uani 1.0 8 d .
C17 C 0.05378(14) 0.6232(3) 0.1901(3) 0.0255(9) Uani 1.0 8 d .
C18 C 0.06818(14) 0.5312(3) 0.1866(3) 0.0232(9) Uani 1.0 8 d .
C19 C 0.12500(14) 0.5055(3) 0.2366(2) 0.0179(8) Uani 1.0 8 d .
C20 C 0.11106(14) 0.3297(3) 0.1949(2) 0.0202(8) Uani 1.0 8 d .
C21 C 0.08546(16) 0.3447(3) 0.1011(3) 0.0290(10) Uani 1.0 8 d .
C22 C 0.15276(16) 0.2480(3) 0.2212(3) 0.0346(11) Uani 1.0 8 d .
C23 C 0.06671(15) 0.3127(3) 0.2234(3) 0.0257(10) Uani 1.0 8 d .
C24 C 0.24108(17) 0.5637(4) 0.1926(3) 0.0414(12) Uani 1.0 8 d .
C25 C 0.24759(17) 0.3800(3) 0.4947(3) 0.0317(11) Uani 1.0 8 d .
B1 B -0.09639(16) 0.4907(3) 0.0565(3) 0.0194(10) Uani 1.0 8 d .
B2 B 0.59274(16) 0.4967(3) 0.7360(3) 0.0216(10) Uani 1.0 8 d .
H1 H 0.4768 0.4031 0.5195 0.0385 Uiso 1.0 8 calc R
H2 H 0.4818 0.2980 0.5011 0.0385 Uiso 1.0 8 calc R
H3 H 0.4468 0.3667 0.4273 0.0385 Uiso 1.0 8 calc R
H4 H 0.3811 0.2870 0.5787 0.0321 Uiso 1.0 8 calc R
H5 H 0.4407 0.2486 0.5963 0.0320 Uiso 1.0 8 calc R
H6 H 0.4345 0.3526 0.6165 0.0322 Uiso 1.0 8 calc R
H7 H 0.3613 0.2704 0.3742 0.0356 Uiso 1.0 8 calc R
H8 H 0.3939 0.1969 0.4446 0.0358 Uiso 1.0 8 calc R
H9 H 0.3363 0.2393 0.4324 0.0357 Uiso 1.0 8 calc R
H10 H 0.4601 0.4829 0.5950 0.0231 Uiso 1.0 8 calc R
H11 H 0.4747 0.6363 0.6403 0.0272 Uiso 1.0 8 calc R
H12 H 0.4012 0.7458 0.5748 0.0245 Uiso 1.0 8 calc R
H13 H 0.3262 0.8417 0.4961 0.0223 Uiso 1.0 8 calc R
H14 H 0.2407 0.9215 0.4174 0.0260 Uiso 1.0 8 calc R
H15 H 0.1602 0.8419 0.3233 0.0241 Uiso 1.0 8 calc R
H16 H 0.0847 0.7483 0.2425 0.0227 Uiso 1.0 8 calc R
H17 H 0.0161 0.6422 0.1586 0.0259 Uiso 1.0 8 calc R
H18 H 0.0411 0.4886 0.1515 0.0246 Uiso 1.0 8 calc R
H19 H 0.0604 0.3974 0.0844 0.0354 Uiso 1.0 8 calc R
H20 H 0.1156 0.3555 0.0878 0.0352 Uiso 1.0 8 calc R
H21 H 0.0645 0.2903 0.0721 0.0354 Uiso 1.0 8 calc R
H22 H 0.1374 0.1993 0.1804 0.0387 Uiso 1.0 8 calc R
H23 H 0.1883 0.2689 0.2259 0.0386 Uiso 1.0 8 calc R
H24 H 0.1590 0.2247 0.2742 0.0385 Uiso 1.0 8 calc R
H25 H 0.0299 0.3322 0.1805 0.0337 Uiso 1.0 8 calc R
H26 H 0.0657 0.2474 0.2338 0.0341 Uiso 1.0 8 calc R
H27 H 0.0765 0.3470 0.2735 0.0338 Uiso 1.0 8 calc R
H28 H 0.2143 0.6127 0.1831 0.0491 Uiso 1.0 8 calc R
H29 H 0.2627 0.5782 0.1646 0.0491 Uiso 1.0 8 calc R
H30 H 0.2210 0.5063 0.1712 0.0493 Uiso 1.0 8 calc R
H31 H 0.2884 0.3795 0.5269 0.0412 Uiso 1.0 8 calc R
H32 H 0.2314 0.3694 0.5308 0.0410 Uiso 1.0 8 calc R
H33 H 0.2355 0.3317 0.4534 0.0412 Uiso 1.0 8 calc R
H34 H 0.2035 0.5030 0.4641 0.0281 Uiso 1.0 8 calc R
H35 H 0.3167 0.5599 0.2967 0.0287 Uiso 1.0 8 calc R

loop_
_atom_site_aniso_label
_atom_site_aniso_U_11
_atom_site_aniso_U_22
_atom_site_aniso_U_33
_atom_site_aniso_U_12
_atom_site_aniso_U_13
_atom_site_aniso_U_23
Zn1 0.0116(3) 0.0123(2) 0.0216(3) -0.00016(13) 0.00527(17) 0.00027(14)
F1 0.0268(12) 0.0507(14) 0.0344(13) 0.0039(11) 0.0157(11) 0.0129(11)
F2 0.0221(11) 0.0282(11) 0.0274(12) -0.0031(9) 0.0038(9) 0.0006(9)
F3 0.0251(12) 0.0173(10) 0.0429(14) 0.0023(9) 0.0043(10) -0.0063(9)
F4 0.0191(11) 0.0261(11) 0.0439(13) 0.0015(9) 0.0142(10) -0.0077(10)
F5 0.0237(11) 0.0325(12) 0.0273(12) 0.0071(9) 0.0025(10) 0.0058(9)
F6 0.0219(12) 0.0204(11) 0.0693(18) -0.0044(10) 0.0048(12) -0.0069(11)
F7 0.0236(11) 0.0183(10) 0.0425(14) 0.0018(9) 0.0037(10) -0.0059(9)
F8 0.0390(15) 0.095(2) 0.0506(17) 0.0369(15) 0.0325(14) 0.0390(16)
O1 0.0126(11) 0.0181(11) 0.0228(12) 0.0022(10) 0.0040(10) 0.0009(10)
O2 0.0131(12) 0.0185(12) 0.0291(14) 0.0013(10) 0.0024(10) -0.0029(10)
O3 0.0173(12) 0.0290(13) 0.0245(13) -0.0003(11) 0.0076(11) 0.0032(11)
O4 0.0221(13) 0.0156(12) 0.0303(14) 0.0028(10) 0.0153(11) 0.0012(10)
N1 0.0138(13) 0.0156(13) 0.0225(15) 0.0010(11) 0.0072(12) 0.0030(11)
N2 0.0123(13) 0.0128(13) 0.0186(14) -0.0004(11) 0.0057(11) 0.0013(11)
N3 0.0140(14) 0.0123(13) 0.0227(15) -0.0009(11) 0.0078(12) -0.0010(11)
N4 0.0142(13) 0.0167(14) 0.0183(14) -0.0006(11) 0.0061(11) 0.0009(11)
N5 0.0147(14) 0.0147(13) 0.0211(15) -0.0037(11) 0.0039(12) -0.0020(11)
C1 0.0176(16) 0.0152(16) 0.0238(18) 0.0086(13) 0.0080(14) 0.0049(13)
C2 0.0234(19) 0.033(2) 0.040(3) 0.0085(17) 0.0180(17) 0.0063(17)
C3 0.029(2) 0.0196(17) 0.032(2) 0.0067(16) 0.0124(17) 0.0095(15)
C4 0.033(2) 0.0238(18) 0.033(2) 0.0113(17) 0.0129(17) 0.0023(16)
C5 0.0112(15) 0.0202(16) 0.0215(17) -0.0012(14) 0.0079(14) 0.0037(14)
C6 0.0141(16) 0.0209(18) 0.0230(18) 0.0023(14) 0.0047(14) 0.0059(14)
C7 0.0141(16) 0.0266(18) 0.0272(19) -0.0007(15) 0.0062(15) 0.0015(15)
C8 0.0178(17) 0.0199(17) 0.0236(18) 0.0007(14) 0.0071(14) -0.0006(14)
C9 0.0117(15) 0.0168(16) 0.0222(17) -0.0029(13) 0.0077(13) -0.0005(13)
C10 0.0119(15) 0.0166(15) 0.0182(16) -0.0018(13) 0.0073(13) 0.0019(13)
C11 0.0157(16) 0.0148(15) 0.0254(18) -0.0027(13) 0.0069(14) -0.0015(13)
C12 0.0243(18) 0.0124(15) 0.0289(19) 0.0006(14) 0.0127(15) -0.0047(14)
C13 0.0203(17) 0.0155(16) 0.0248(18) 0.0027(14) 0.0098(15) 0.0022(14)
C14 0.0168(16) 0.0133(15) 0.0180(16) -0.0003(13) 0.0058(13) 0.0020(13)
C15 0.0153(16) 0.0171(16) 0.0216(17) -0.0018(13) 0.0089(14) -0.0005(13)
C16 0.0148(16) 0.0145(16) 0.0273(18) 0.0006(13) 0.0052(14) -0.0002(14)
C17 0.0124(16) 0.0240(18) 0.0286(19) 0.0022(14) 0.0007(14) 0.0007(15)
C18 0.0165(17) 0.0187(17) 0.0263(19) -0.0033(14) 0.0038(15) -0.0013(14)
C19 0.0167(17) 0.0145(15) 0.0205(17) -0.0048(13) 0.0074(14) -0.0004(13)
C20 0.0188(17) 0.0152(16) 0.0196(17) -0.0039(14) 0.0037(14) -0.0036(13)
C21 0.028(2) 0.033(2) 0.0273(19) -0.0065(17) 0.0139(16) -0.0090(16)
C22 0.027(2) 0.0181(18) 0.051(3) -0.0062(16) 0.0126(19) -0.0105(17)
C23 0.0282(19) 0.0219(17) 0.033(2) -0.0075(16) 0.0198(17) -0.0014(15)
C24 0.030(3) 0.064(3) 0.029(3) 0.014(2) 0.0131(18) 0.006(2)
C25 0.037(3) 0.0251(19) 0.041(3) 0.0077(17) 0.0245(19) 0.0107(17)
B1 0.0150(18) 0.0186(18) 0.022(2) 0.0026(15) 0.0067(16) 0.0013(15)
B2 0.0143(18) 0.0219(19) 0.026(2) -0.0006(16) 0.0073(16) 0.0028(17)

loop_
_atom_type_symbol
_atom_type_description
_atom_type_scat_dispersion_real
_atom_type_scat_dispersion_imag
_atom_type_scat_source
C C 0.003 0.002
;
International Tables for Crystallography
(1992, Vol. C, Tables 4.2.6.8 and 6.1.1.4)
;
H H 0.000 0.000
;
International Tables for Crystallography
(1992, Vol. C, Table 6.1.1.4)
;
B B 0.001 0.001
;
International Tables for Crystallography
(1992, Vol. C, Tables 4.2.6.8 and 6.1.1.4)
;
F F 0.017 0.010
;
International Tables for Crystallography
(1992, Vol. C, Tables 4.2.6.8 and 6.1.1.4)
;
N N 0.006 0.003
;
International Tables for Crystallography
(1992, Vol. C, Tables 4.2.6.8 and 6.1.1.4)
;
O O 0.011 0.006
;
International Tables for Crystallography
(1992, Vol. C, Tables 4.2.6.8 and 6.1.1.4)
;
Zn Zn 0.284 1.430
;
International Tables for Crystallography
(1992, Vol. C, Tables 4.2.6.8 and 6.1.1.4)
;

loop_
_geom_angle_atom_site_label_1
_geom_angle_atom_site_label_2
_geom_angle_atom_site_label_3
_geom_angle
_geom_angle_publ_flag
O1 Zn1 O2 75.20(8) yes
O1 Zn1 O3 85.72(10) yes
O1 Zn1 O4 86.84(10) yes
O1 Zn1 N2 69.93(9) yes
O1 Zn1 N3 142.69(8) yes
O1 Zn1 N4 144.59(9) yes
O2 Zn1 O3 88.89(11) yes
O2 Zn1 O4 83.40(10) yes
O2 Zn1 N2 145.10(9) yes
O2 Zn1 N3 142.07(8) yes
O2 Zn1 N4 69.39(9) yes
O3 Zn1 O4 170.44(10) yes
O3 Zn1 N2 89.81(11) yes
O3 Zn1 N3 92.01(12) yes
O3 Zn1 N4 93.57(11) yes
O4 Zn1 N2 93.27(11) yes
O4 Zn1 N3 97.55(11) yes
O4 Zn1 N4 89.03(11) yes
N2 Zn1 N3 72.83(9) yes
N2 Zn1 N4 145.46(10) yes
N3 Zn1 N4 72.71(9) yes
Zn1 O1 N1 118.46(19) yes
Zn1 O2 N5 118.29(19) yes
Zn1 O3 C24 125.3(3) yes
Zn1 O4 C25 123.8(3) yes
O1 N1 C1 116.9(3) yes
O1 N1 C5 117.1(3) yes
C1 N1 C5 126.0(3) yes
Zn1 N2 C5 121.0(2) yes
Zn1 N2 C9 119.09(19) yes
C5 N2 C9 119.8(3) yes
Zn1 N3 C10 119.3(2) yes
Zn1 N3 C14 119.45(18) yes
C10 N3 C14 121.0(3) yes
Zn1 N4 C15 118.83(18) yes
Zn1 N4 C19 121.4(3) yes
C15 N4 C19 119.7(3) yes
O2 N5 C19 117.3(3) yes
O2 N5 C20 117.3(3) yes
C19 N5 C20 125.3(3) yes
N1 C1 C2 109.6(3) yes
N1 C1 C3 108.6(4) yes
N1 C1 C4 106.8(3) yes
C2 C1 C3 113.2(3) yes
C2 C1 C4 108.5(4) yes
C3 C1 C4 109.9(3) yes
N1 C5 N2 113.1(3) yes
N1 C5 C6 124.6(3) yes
N2 C5 C6 122.3(3) yes
C5 C6 C7 117.5(3) yes
C6 C7 C8 120.7(3) yes
C7 C8 C9 117.6(3) yes
N2 C9 C8 121.9(3) yes
N2 C9 C10 114.0(3) yes
C8 C9 C10 124.1(3) yes
N3 C10 C9 114.6(3) yes
N3 C10 C11 121.3(3) yes
C9 C10 C11 124.1(3) yes
C10 C11 C12 117.6(3) yes
C11 C12 C13 120.8(3) yes
C12 C13 C14 118.3(3) yes
N3 C14 C13 121.0(3) yes
N3 C14 C15 114.3(3) yes
C13 C14 C15 124.7(3) yes
N4 C15 C14 114.4(3) yes
N4 C15 C16 121.6(3) yes
C14 C15 C16 124.0(3) yes
C15 C16 C17 118.0(3) yes
C16 C17 C18 120.9(3) yes
C17 C18 C19 117.5(3) yes
N4 C19 N5 113.2(3) yes
N4 C19 C18 122.3(3) yes
N5 C19 C18 124.5(3) yes
N5 C20 C21 108.8(3) yes
N5 C20 C22 105.9(3) yes
N5 C20 C23 109.1(3) yes
C21 C20 C22 109.2(4) yes
C21 C20 C23 113.7(3) yes
C22 C20 C23 109.8(4) yes
F1 B1 F2 107.6(3) yes
F1 B1 F3 108.6(4) yes
F1 B1 F4 109.5(3) yes
F2 B1 F3 109.6(3) yes
F2 B1 F4 110.6(4) yes
F3 B1 F4 110.8(3) yes
F5 B2 F6 111.0(4) yes
F5 B2 F7 111.0(4) yes
F5 B2 F8 108.0(4) yes
F6 B2 F7 110.0(4) yes
F6 B2 F8 108.7(4) yes
F7 B2 F8 108.0(4) yes
Zn1 O3 H35 117.318 no
C24 O3 H35 117.331 no
Zn1 O4 H34 118.181 no
C25 O4 H34 117.987 no
C1 C2 H1 109.285 no
C1 C2 H2 109.498 no
C1 C2 H3 109.712 no
H1 C2 H2 109.439 no
H1 C2 H3 109.444 no
H2 C2 H3 109.449 no
C1 C3 H4 109.349 no
C1 C3 H5 109.450 no
C1 C3 H6 109.686 no
H4 C3 H5 109.453 no
H4 C3 H6 109.448 no
H5 C3 H6 109.441 no
C1 C4 H7 109.918 no
C1 C4 H8 109.409 no
C1 C4 H9 109.175 no
H7 C4 H8 109.441 no
H7 C4 H9 109.439 no
H8 C4 H9 109.445 no
C5 C6 H10 120.761 no
C7 C6 H10 121.690 no
C6 C7 H11 119.197 no
C8 C7 H11 120.144 no
C7 C8 H12 121.341 no
C9 C8 H12 121.018 no
C10 C11 H13 121.396 no
C12 C11 H13 121.029 no
C11 C12 H14 120.024 no
C13 C12 H14 119.185 no
C12 C13 H15 121.306 no
C14 C13 H15 120.397 no
C15 C16 H16 121.278 no
C17 C16 H16 120.702 no
C16 C17 H17 119.471 no
C18 C17 H17 119.613 no
C17 C18 H18 121.134 no
C19 C18 H18 121.397 no
C20 C21 H19 109.810 no
C20 C21 H20 109.149 no
C20 C21 H21 109.539 no
H19 C21 H20 109.451 no
H19 C21 H21 109.440 no
H20 C21 H21 109.438 no
C20 C22 H22 109.893 no
C20 C22 H23 109.159 no
C20 C22 H24 109.451 no
H22 C22 H23 109.445 no
H22 C22 H24 109.444 no
H23 C22 H24 109.435 no
C20 C23 H25 109.532 no
C20 C23 H26 108.983 no
C20 C23 H27 109.992 no
H25 C23 H26 109.443 no
H25 C23 H27 109.440 no
H26 C23 H27 109.435 no
O3 C24 H28 110.430 no
O3 C24 H29 109.750 no
O3 C24 H30 108.315 no
H28 C24 H29 109.435 no
H28 C24 H30 109.444 no
H29 C24 H30 109.446 no
O4 C25 H31 110.231 no
O4 C25 H32 109.793 no
O4 C25 H33 108.471 no
H31 C25 H32 109.441 no
H31 C25 H33 109.441 no
H32 C25 H33 109.444 no

loop_
_geom_bond_atom_site_label_1
_geom_bond_atom_site_label_2
_geom_bond_distance
_geom_bond_publ_flag
Zn1 O1 2.236(3) yes
Zn1 O2 2.260(2) yes
Zn1 O3 2.070(4) yes
Zn1 O4 2.128(4) yes
Zn1 N2 2.186(3) yes
Zn1 N3 2.178(3) yes
Zn1 N4 2.191(3) yes
F1 B1 1.412(6) yes
F2 B1 1.392(4) yes
F3 B1 1.387(5) yes
F4 B1 1.376(5) yes
F5 B2 1.386(4) yes
F6 B2 1.374(5) yes
F7 B2 1.389(5) yes
F8 B2 1.406(7) yes
O1 N1 1.291(3) yes
O2 N5 1.291(4) yes
O3 C24 1.401(5) yes
O4 C25 1.440(5) yes
N1 C1 1.516(4) yes
N1 C5 1.424(5) yes
N2 C5 1.329(4) yes
N2 C9 1.343(4) yes
N3 C10 1.333(4) yes
N3 C14 1.339(4) yes
N4 C15 1.346(5) yes
N4 C19 1.335(4) yes
N5 C19 1.415(5) yes
N5 C20 1.527(4) yes
C1 C2 1.538(7) yes
C1 C3 1.523(6) yes
C1 C4 1.524(5) yes
C5 C6 1.399(4) yes
C6 C7 1.379(5) yes
C7 C8 1.398(5) yes
C8 C9 1.390(4) yes
C9 C10 1.489(4) yes
C10 C11 1.401(5) yes
C11 C12 1.393(5) yes
C12 C13 1.376(4) yes
C13 C14 1.398(5) yes
C14 C15 1.480(4) yes
C15 C16 1.398(4) yes
C16 C17 1.378(5) yes
C17 C18 1.388(5) yes
C18 C19 1.396(5) yes
C20 C21 1.525(5) yes
C20 C22 1.529(5) yes
C20 C23 1.526(7) yes
O3 H35 0.930 no
O4 H34 0.930 no
C2 H1 0.960 no
C2 H2 0.960 no
C2 H3 0.960 no
C3 H4 0.960 no
C3 H5 0.960 no
C3 H6 0.960 no
C4 H7 0.960 no
C4 H8 0.960 no
C4 H9 0.960 no
C6 H10 0.930 no
C7 H11 0.930 no
C8 H12 0.930 no
C11 H13 0.930 no
C12 H14 0.930 no
C13 H15 0.930 no
C16 H16 0.930 no
C17 H17 0.930 no
C18 H18 0.930 no
C21 H19 0.960 no
C21 H20 0.960 no
C21 H21 0.960 no
C22 H22 0.960 no
C22 H23 0.960 no
C22 H24 0.960 no
C23 H25 0.960 no
C23 H26 0.960 no
C23 H27 0.960 no
C24 H28 0.960 no
C24 H29 0.960 no
C24 H30 0.960 no
C25 H31 0.960 no
C25 H32 0.960 no
C25 H33 0.960 no

loop_
_geom_contact_atom_site_label_1
_geom_contact_atom_site_label_2
_geom_contact_distance
_geom_contact_publ_flag
_geom_contact_site_symmetry_2
O1 C2 3.459(5) no .
O1 C3 3.394(4) no .
O1 C4 2.561(5) no .
O1 C25 2.998(7) no .
O2 C21 3.413(4) no .
O2 C22 2.560(4) no .
O2 C23 3.450(5) no .
O2 C24 3.348(6) no .
O2 C25 3.408(6) no .
O4 N5 3.508(4) no .
N1 C9 3.557(5) no .
N1 C25 3.464(7) no .
N2 C7 2.750(4) no .
N3 C12 2.740(4) no .
N4 C17 2.752(4) no .
N4 C24 3.233(7) no .
N5 C15 3.556(5) no .
C1 C6 3.109(5) no .
C2 C5 3.150(6) no .
C2 C6 3.211(6) no .
C3 C5 3.174(5) no .
C3 C6 3.286(5) no .
C5 C8 2.740(5) no .
C6 C9 2.746(5) no .
C8 C11 3.055(5) no .
C10 C13 2.746(5) no .
C11 C14 2.752(4) no .
C13 C16 3.059(4) no .
C15 C18 2.749(5) no .
C16 C19 2.740(5) no .
C18 C20 3.092(5) no .
C18 C21 3.245(6) no .
C18 C23 3.216(5) no .
C19 C21 3.174(5) no .
C19 C23 3.132(5) no .
F1 O4 2.685(4) no 2_555
F1 N4 3.249(5) no 2_555
F1 N5 3.275(5) no 2_555
F1 C18 3.507(5) no 2_555
F1 C19 3.050(5) no 2_555
F1 C23 3.335(5) no 2_555
F1 C25 3.278(5) no 2_555
F2 O4 3.163(5) no 2_555
F2 C11 3.298(4) no 8_464
F2 C12 3.507(4) no 8_464
F2 C21 3.468(6) no 3_565
F2 C24 3.040(4) no 3_565
F2 C25 3.490(6) no 2_555
F3 C8 3.401(4) no 8_464
F3 C11 3.389(4) no 8_464
F3 C17 3.222(4) no .
F3 C18 3.571(4) no .
F3 C21 3.431(6) no 3_565
F4 C18 3.182(4) no .
F5 O3 3.489(5) no 3_666
F5 C5 3.583(5) no 2_656
F5 C6 3.460(6) no 2_656
F5 C12 3.506(4) no 8_565
F5 C13 3.384(4) no 8_565
F5 C24 3.410(6) no 3_666
F6 C6 3.274(4) no .
F6 C23 3.513(4) no 8_555
F7 C6 3.568(4) no .
F7 C7 3.213(4) no .
F7 C7 3.245(6) no 2_656
F7 C13 3.352(4) no 8_565
F7 C16 3.368(4) no 8_565
F8 O1 3.232(5) no 3_666
F8 O3 2.663(4) no 3_666
F8 N1 3.197(5) no 3_666
F8 N2 3.595(5) no 3_666
F8 C2 3.449(5) no 3_666
F8 C5 3.417(6) no 3_666
F8 C24 3.492(5) no 3_666
O1 F8 3.232(5) no 3_666
O3 F5 3.489(5) no 3_666
O3 F8 2.663(4) no 3_666
O3 C22 3.361(5) no 6_555
O4 F1 2.685(4) no 2_555
O4 F2 3.163(5) no 2_555
O4 C12 3.353(5) no 7_566
O4 B1 3.463(6) no 2_555
N1 F8 3.197(5) no 3_666
N2 F8 3.595(5) no 3_666
N3 C11 3.436(6) no 7_566
N3 C12 3.525(6) no 7_566
N4 F1 3.249(5) no 2_555
N5 F1 3.275(5) no 2_555
C2 F8 3.449(5) no 3_666
C5 F5 3.583(5) no 2_656
C5 F8 3.417(6) no 3_666
C6 F5 3.460(6) no 2_656
C6 F6 3.274(4) no .
C6 F7 3.568(4) no .
C7 F7 3.213(4) no .
C7 F7 3.245(6) no 2_656
C8 F3 3.401(4) no 8_565
C8 C13 3.514(7) no 7_566
C9 C12 3.572(7) no 7_566
C9 C13 3.492(7) no 7_566
C10 C11 3.563(7) no 7_566
C10 C12 3.376(6) no 7_566
C10 C13 3.537(6) no 7_566
C11 F2 3.298(4) no 8_565
C11 F3 3.389(4) no 8_565
C11 N3 3.436(6) no 7_566
C11 C10 3.563(7) no 7_566
C11 C14 3.510(6) no 7_566
C12 F2 3.507(4) no 8_565
C12 F5 3.506(4) no 8_464
C12 O4 3.353(5) no 7_566
C12 N3 3.525(6) no 7_566
C12 C9 3.572(7) no 7_566
C12 C10 3.376(6) no 7_566
C13 F5 3.384(4) no 8_464
C13 F7 3.352(4) no 8_464
C13 C8 3.514(7) no 7_566
C13 C9 3.492(7) no 7_566
C13 C10 3.537(6) no 7_566
C14 C11 3.510(6) no 7_566
C16 F7 3.368(4) no 8_464
C17 F3 3.222(4) no .
C18 F1 3.507(5) no 2_555
C18 F3 3.571(4) no .
C18 F4 3.182(4) no .
C19 F1 3.050(5) no 2_555
C21 F2 3.468(6) no 3_565
C21 F3 3.431(6) no 3_565
C22 O3 3.361(5) no 6_545
C23 F1 3.335(5) no 2_555
C23 F6 3.513(4) no 8_454
C24 F2 3.040(4) no 3_565
C24 F5 3.410(6) no 3_666
C24 F8 3.492(5) no 3_666
C25 F1 3.278(5) no 2_555
C25 F2 3.490(6) no 2_555
B1 O4 3.463(6) no 2_555
Zn1 H28 3.2681 no .
Zn1 H30 3.2588 no .
Zn1 H31 3.3214 no .
Zn1 H33 3.3117 no .
O1 H3 3.3964 no .
O1 H4 3.2931 no .
O1 H7 2.4787 no .
O1 H8 3.5190 no .
O1 H9 2.4307 no .
O1 H31 2.6942 no .
O1 H33 2.8683 no .
O1 H35 2.9887 no .
O2 H20 3.2974 no .
O2 H22 3.4686 no .
O2 H23 2.1635 no .
O2 H24 2.7597 no .
O2 H27 3.3168 no .
O2 H30 2.8302 no .
O2 H33 2.9189 no .
O2 H34 3.5233 no .
N1 H1 2.6721 no .
N1 H2 3.3227 no .
N1 H3 2.6803 no .
N1 H4 2.6456 no .
N1 H5 3.3013 no .
N1 H6 2.6467 no .
N1 H7 2.6177 no .
N1 H8 3.2800 no .
N1 H9 2.6081 no .
N1 H10 2.7094 no .
N1 H31 2.8169 no .
N1 H33 3.5643 no .
N1 H35 3.4169 no .
N2 H10 3.2214 no .
N2 H12 3.2255 no .
N2 H31 3.3900 no .
N2 H35 2.8602 no .
N3 H13 3.2220 no .
N3 H15 3.2165 no .
N3 H28 3.5558 no .
N3 H34 3.2255 no .
N3 H35 3.4565 no .
N4 H16 3.2336 no .
N4 H18 3.2291 no .
N4 H28 2.8551 no .
N4 H30 3.2319 no .
N4 H34 3.0376 no .
N5 H18 2.7081 no .
N5 H19 2.6814 no .
N5 H20 2.6355 no .
N5 H21 3.3154 no .
N5 H22 3.2546 no .
N5 H23 2.4459 no .
N5 H24 2.7865 no .
N5 H25 3.0120 no .
N5 H26 3.2009 no .
N5 H27 2.4358 no .
N5 H30 3.1100 no .
C1 H10 2.8284 no .
C1 H31 3.5118 no .
C2 H4 3.3714 no .
C2 H5 2.7310 no .
C2 H6 2.7638 no .
C2 H7 2.6493 no .
C2 H8 2.6734 no .
C2 H9 3.3177 no .
C2 H10 2.7470 no .
C3 H1 2.7573 no .
C3 H2 2.7374 no .
C3 H3 3.3716 no .
C3 H7 3.3265 no .
C3 H8 2.6903 no .
C3 H9 2.6537 no .
C3 H10 2.8107 no .
C3 H31 3.2717 no .
C4 H1 3.3152 no .
C4 H2 2.6919 no .
C4 H3 2.6360 no .
C4 H4 2.6465 no .
C4 H5 2.7017 no .
C4 H6 3.3244 no .
C5 H1 2.8665 no .
C5 H3 3.3713 no .
C5 H4 3.4137 no .
C5 H6 2.8923 no .
C5 H11 3.2190 no .
C5 H31 3.2231 no .
C5 H35 3.3832 no .
C6 H1 2.5536 no .
C6 H6 2.6498 no .
C6 H12 3.2567 no .
C8 H10 3.2615 no .
C8 H13 2.8054 no .
C9 H11 3.2315 no .
C9 H13 2.7546 no .
C9 H35 3.5291 no .
C10 H12 2.7384 no .
C10 H14 3.2360 no .
C11 H12 2.7933 no .
C11 H15 3.2528 no .
C13 H13 3.2489 no .
C13 H16 2.8051 no .
C14 H14 3.2222 no .
C14 H16 2.7438 no .
C14 H28 3.5173 no .
C15 H15 2.7419 no .
C15 H17 3.2236 no .
C15 H28 3.1878 no .
C15 H34 3.5673 no .
C16 H15 2.7958 no .
C16 H18 3.2489 no .
C18 H16 3.2477 no .
C18 H19 2.6180 no .
C18 H25 3.0209 no .
C18 H27 3.0402 no .
C19 H17 3.2244 no .
C19 H19 2.9197 no .
C19 H20 3.3820 no .
C19 H25 3.3488 no .
C19 H27 2.8574 no .
C19 H28 3.3566 no .
C19 H30 3.3095 no .
C20 H18 2.8159 no .
C21 H18 2.7539 no .
C21 H22 2.5428 no .
C21 H23 2.8159 no .
C21 H24 3.2983 no .
C21 H25 2.5300 no .
C21 H26 3.0561 no .
C21 H27 3.2715 no .
C22 H19 3.3238 no .
C22 H20 2.6449 no .
C22 H21 2.6837 no .
C22 H25 3.2349 no .
C22 H26 2.4474 no .
C22 H27 2.9941 no .
C23 H18 2.7799 no .
C23 H19 2.7481 no .
C23 H20 3.3654 no .
C23 H21 2.7544 no .
C23 H22 2.8766 no .
C23 H23 3.2892 no .
C23 H24 2.5215 no .
C25 H4 3.4112 no .
H1 H5 3.0222 no .
H1 H6 2.6210 no .
H1 H7 3.5149 no .
H1 H8 3.5583 no .
H1 H10 2.0031 no .
H2 H4 3.5984 no .
H2 H5 2.5643 no .
H2 H6 3.0367 no .
H2 H7 2.9575 no .
H2 H8 2.5255 no .
H2 H9 3.5685 no .
H2 H10 3.3624 no .
H3 H5 3.5950 no .
H3 H7 2.4398 no .
H3 H8 2.9134 no .
H3 H9 3.5136 no .
H3 H10 3.3555 no .
H4 H7 3.5212 no .
H4 H8 2.9315 no .
H4 H9 2.4458 no .
H4 H10 3.4453 no .
H4 H31 2.5613 no .
H4 H33 3.5031 no .
H5 H7 3.5795 no .
H5 H8 2.5440 no .
H5 H9 2.9602 no .
H5 H10 3.4095 no .
H6 H8 3.5738 no .
H6 H9 3.5196 no .
H6 H10 2.0948 no .
H6 H31 3.4584 no .
H9 H31 3.2885 no .
H9 H33 3.1910 no .
H10 H11 2.3219 no .
H11 H12 2.3488 no .
H12 H13 2.2855 no .
H13 H14 2.3377 no .
H14 H15 2.3126 no .
H15 H16 2.2826 no .
H16 H17 2.3109 no .
H17 H18 2.3287 no .
H18 H19 2.0239 no .
H18 H20 3.3476 no .
H18 H21 3.3898 no .
H18 H25 2.3607 no .
H18 H27 2.8263 no .
H19 H22 3.4598 no .
H19 H25 2.4487 no .
H19 H26 3.4287 no .
H19 H27 3.3509 no .
H20 H22 2.7016 no .
H20 H23 2.6432 no .
H20 H24 3.5621 no .
H20 H25 3.4559 no .
H20 H30 3.2921 no .
H21 H22 2.3945 no .
H21 H23 3.1671 no .
H21 H24 3.4595 no .
H21 H25 2.6247 no .
H21 H26 3.0034 no .
H22 H25 3.4527 no .
H22 H26 2.6290 no .
H22 H27 3.5662 no .
H23 H26 3.3641 no .
H24 H25 3.4017 no .
H24 H26 2.2621 no .
H24 H27 2.8167 no .
H24 H33 3.2936 no .
H28 H35 2.6342 no .
H29 H35 2.1537 no .
H30 H35 2.6039 no .
H31 H34 2.6687 no .
H32 H34 2.2030 no .
H33 H34 2.6440 no .
F1 H4 3.4546 no 8_454
F1 H5 3.2898 no 8_454
F1 H13 3.5450 no 8_464
F1 H27 2.3921 no 2_555
F1 H32 3.1567 no 2_555
F1 H33 3.3248 no 2_555
F1 H34 2.2186 no 2_555
F2 H8 2.9803 no 8_454
F2 H9 3.3569 no 8_454
F2 H13 2.6654 no 8_464
F2 H14 3.0742 no 8_464
F2 H19 3.3073 no 3_565
F2 H20 2.7647 no 3_565
F2 H28 2.9851 no 3_565
F2 H29 3.1604 no 3_565
F2 H30 2.4982 no 3_565
F2 H32 2.8978 no 2_555
F2 H34 2.3856 no 2_555
F3 H12 2.5115 no 8_464
F3 H13 2.4685 no 8_464
F3 H17 2.4374 no .
F3 H18 3.1706 no .
F3 H19 3.3266 no 3_565
F3 H20 2.9010 no 3_565
F3 H21 3.5388 no 3_565
F3 H34 3.1889 no 2_555
F4 H5 2.8261 no 8_454
F4 H8 2.7553 no 8_454
F4 H17 3.4270 no .
F4 H18 2.3204 no .
F4 H19 2.8721 no .
F4 H19 3.4521 no 3_565
F4 H25 2.7110 no .
F5 H4 3.4685 no 2_656
F5 H6 3.2215 no 2_656
F5 H14 2.9326 no 8_565
F5 H15 2.7113 no 8_565
F5 H22 3.5197 no 8_555
F5 H24 3.0931 no 8_555
F5 H29 2.6710 no 3_666
F5 H31 2.9472 no 2_656
F5 H35 2.9205 no 3_666
F6 H1 3.0419 no .
F6 H6 2.9515 no .
F6 H6 3.2631 no 2_656
F6 H10 2.4213 no .
F6 H11 3.4666 no .
F6 H22 3.1822 no 8_555
F6 H24 3.3828 no 8_555
F6 H26 2.5961 no 8_555
F6 H35 3.5749 no 3_666
F7 H3 2.8875 no 3_666
F7 H10 3.1698 no .
F7 H11 2.4123 no .
F7 H11 3.1108 no 2_656
F7 H15 2.4233 no 8_565
F7 H16 2.4483 no 8_565
F8 H1 3.5958 no 3_666
F8 H3 2.6941 no 3_666
F8 H7 3.5726 no 3_666
F8 H15 3.1894 no 8_565
F8 H22 2.9389 no 8_555
F8 H24 3.5800 no 8_555
F8 H29 3.2946 no 3_666
F8 H35 1.8506 no 3_666
O3 H22 2.9139 no 6_555
O3 H23 3.2474 no 6_555
O3 H24 3.3786 no 6_555
O4 H13 3.4328 no 7_566
O4 H14 2.6371 no 7_566
O4 H29 3.5845 no 4_565
N3 H13 3.4733 no 7_566
C2 H11 3.5321 no 3_666
C2 H21 3.2460 no 8_555
C3 H25 3.3192 no 8_555
C3 H26 3.2973 no 7_556
C3 H27 3.3764 no 7_556
C4 H28 2.9889 no 6_545
C4 H32 3.5913 no 7_556
C6 H3 3.5575 no 3_666
C7 H2 3.5382 no 3_666
C7 H3 3.2628 no 3_666
C8 H15 3.2298 no 7_566
C8 H16 3.5890 no 7_566
C8 H20 3.5086 no 6_555
C8 H21 3.3621 no 6_555
C9 H14 3.5908 no 7_566
C9 H15 3.4596 no 7_566
C9 H22 3.4466 no 6_555
C10 H20 3.4259 no 6_555
C10 H22 3.5688 no 6_555
C10 H23 3.4743 no 6_555
C11 H20 2.9937 no 6_555
C11 H30 3.5739 no 6_555
C11 H34 3.0205 no 7_566
C12 H29 3.4318 no 6_555
C12 H30 3.0254 no 6_555
C12 H34 2.8557 no 7_566
C13 H12 3.4732 no 7_566
C14 H13 3.3604 no 7_566
C15 H7 3.2861 no 6_555
C16 H7 3.1042 no 6_555
C16 H8 3.5487 no 6_555
C16 H12 3.4569 no 7_566
C17 H8 3.5280 no 6_555
C21 H2 3.2205 no 8_454
C21 H13 3.5714 no 6_545
C22 H29 3.3013 no 6_545
C22 H35 2.8871 no 6_545
C23 H4 3.4991 no 7_556
C23 H5 3.5065 no 7_556
C23 H5 3.1653 no 8_454
C24 H9 3.3673 no 6_555
C24 H14 3.0650 no 6_545
C24 H22 3.5369 no 6_555
C24 H23 3.4341 no 6_555
C24 H24 3.3624 no 6_555
C24 H32 2.9979 no 4_564
C25 H9 3.5527 no 7_556
C25 H14 3.2152 no 7_566
C25 H29 2.9928 no 4_565
C25 H33 3.1543 no 7_556
B1 H5 3.5571 no 8_454
B1 H8 3.3175 no 8_454
B1 H13 3.0186 no 8_464
B1 H17 3.4489 no .
B1 H18 3.2266 no .
B1 H19 3.5368 no 3_565
B1 H20 3.2868 no 3_565
B1 H27 3.5517 no 2_555
B1 H34 2.7101 no 2_555
B2 H3 3.2943 no 3_666
B2 H10 3.2404 no .
B2 H11 3.4294 no .
B2 H15 2.9014 no 8_565
B2 H22 3.4003 no 8_555
B2 H24 3.5461 no 8_555
B2 H26 3.5799 no 8_555
B2 H29 3.5605 no 3_666
B2 H35 2.8748 no 3_666
H1 F6 3.0419 no .
H1 F8 3.5958 no 3_666
H1 H1 3.2651 no 3_666
H1 H21 3.4620 no 8_555
H2 C7 3.5382 no 3_666
H2 C21 3.2205 no 8_555
H2 H11 3.4356 no 3_666
H2 H19 3.3995 no 8_555
H2 H21 2.3304 no 8_555
H2 H25 3.4437 no 8_555
H3 F7 2.8875 no 3_666
H3 F8 2.6941 no 3_666
H3 C6 3.5575 no 3_666
H3 C7 3.2628 no 3_666
H3 B2 3.2943 no 3_666
H3 H10 3.4670 no 3_666
H3 H11 2.9033 no 3_666
H3 H16 3.2749 no 6_545
H4 F1 3.4546 no 8_555
H4 F5 3.4685 no 2_656
H4 C23 3.4991 no 7_556
H4 H24 3.3423 no 7_556
H4 H26 3.0548 no 7_556
H4 H27 3.0585 no 7_556
H4 H32 3.5130 no 7_556
H4 H33 3.3503 no 7_556
H5 F1 3.2898 no 8_555
H5 F4 2.8261 no 8_555
H5 C23 3.5065 no 7_556
H5 C23 3.1653 no 8_555
H5 B1 3.5571 no 8_555
H5 H21 3.5871 no 8_555
H5 H25 2.4271 no 8_555
H5 H26 3.1894 no 7_556
H5 H26 3.0717 no 8_555
H5 H27 2.9673 no 7_556
H6 F5 3.2215 no 2_656
H6 F6 2.9515 no .
H6 F6 3.2631 no 2_656
H6 H25 3.4757 no 8_555
H6 H26 3.0922 no 7_556
H6 H26 3.4296 no 8_555
H6 H27 3.5950 no 7_556
H7 F8 3.5726 no 3_666
H7 C15 3.2861 no 6_545
H7 C16 3.1042 no 6_545
H7 H15 3.5238 no 6_545
H7 H16 3.1120 no 6_545
H7 H28 2.8798 no 6_545
H8 F2 2.9803 no 8_555
H8 F4 2.7553 no 8_555
H8 C16 3.5487 no 6_545
H8 C17 3.5280 no 6_545
H8 B1 3.3175 no 8_555
H8 H28 2.9669 no 6_545
H9 F2 3.3569 no 8_555
H9 C24 3.3673 no 6_545
H9 C25 3.5527 no 7_556
H9 H28 2.6186 no 6_545
H9 H29 3.3189 no 6_545
H9 H32 2.7096 no 7_556
H9 H33 3.5956 no 7_556
H10 F6 2.4213 no .
H10 F7 3.1698 no .
H10 B2 3.2404 no .
H10 H3 3.4670 no 3_666
H11 F6 3.4666 no .
H11 F7 2.4123 no .
H11 F7 3.1108 no 2_656
H11 C2 3.5321 no 3_666
H11 B2 3.4294 no .
H11 H2 3.4356 no 3_666
H11 H3 2.9033 no 3_666
H11 H11 3.5633 no 2_656
H11 H16 3.1025 no 8_565
H11 H17 3.3345 no 8_565
H12 F3 2.5115 no 8_565
H12 C13 3.4732 no 7_566
H12 C16 3.4569 no 7_566
H12 H15 3.2679 no 7_566
H12 H16 3.1751 no 7_566
H12 H17 3.1414 no 8_565
H12 H20 3.2007 no 6_555
H12 H21 3.2902 no 6_555
H13 F1 3.5450 no 8_565
H13 F2 2.6654 no 8_565
H13 F3 2.4685 no 8_565
H13 O4 3.4328 no 7_566
H13 N3 3.4733 no 7_566
H13 C14 3.3604 no 7_566
H13 C21 3.5714 no 6_555
H13 B1 3.0186 no 8_565
H13 H20 2.6637 no 6_555
H13 H30 3.5819 no 6_555
H13 H34 2.5884 no 7_566
H14 F2 3.0742 no 8_565
H14 F5 2.9326 no 8_464
H14 O4 2.6371 no 7_566
H14 C9 3.5908 no 7_566
H14 C24 3.0650 no 6_555
H14 C25 3.2152 no 7_566
H14 H29 2.6829 no 6_555
H14 H30 2.5984 no 6_555
H14 H31 3.2525 no 7_566
H14 H32 3.1316 no 7_566
H14 H34 2.2351 no 7_566
H15 F5 2.7113 no 8_464
H15 F7 2.4233 no 8_464
H15 F8 3.1894 no 8_464
H15 C8 3.2298 no 7_566
H15 C9 3.4596 no 7_566
H15 B2 2.9014 no 8_464
H15 H7 3.5238 no 6_555
H15 H12 3.2679 no 7_566
H16 F7 2.4483 no 8_464
H16 C8 3.5890 no 7_566
H16 H3 3.2749 no 6_555
H16 H7 3.1120 no 6_555
H16 H11 3.1025 no 8_464
H16 H12 3.1751 no 7_566
H17 F3 2.4374 no .
H17 F4 3.4270 no .
H17 B1 3.4489 no .
H17 H11 3.3345 no 8_464
H17 H12 3.1414 no 8_464
H18 F3 3.1706 no .
H18 F4 2.3204 no .
H18 B1 3.2266 no .
H19 F2 3.3073 no 3_565
H19 F3 3.3266 no 3_565
H19 F4 2.8721 no .
H19 F4 3.4521 no 3_565
H19 B1 3.5368 no 3_565
H19 H2 3.3995 no 8_454
H20 F2 2.7647 no 3_565
H20 F3 2.9010 no 3_565
H20 C8 3.5086 no 6_545
H20 C10 3.4259 no 6_545
H20 C11 2.9937 no 6_545
H20 B1 3.2868 no 3_565
H20 H12 3.2007 no 6_545
H20 H13 2.6637 no 6_545
H21 F3 3.5388 no 3_565
H21 C2 3.2460 no 8_454
H21 C8 3.3621 no 6_545
H21 H1 3.4620 no 8_454
H21 H2 2.3304 no 8_454
H21 H5 3.5871 no 8_454
H21 H12 3.2902 no 6_545
H22 F5 3.5197 no 8_454
H22 F6 3.1822 no 8_454
H22 F8 2.9389 no 8_454
H22 O3 2.9139 no 6_545
H22 C9 3.4466 no 6_545
H22 C10 3.5688 no 6_545
H22 C24 3.5369 no 6_545
H22 B2 3.4003 no 8_454
H22 H29 3.3065 no 6_545
H22 H35 2.2798 no 6_545
H23 O3 3.2474 no 6_545
H23 C10 3.4743 no 6_545
H23 C24 3.4341 no 6_545
H23 H28 3.2322 no 6_545
H23 H29 3.2748 no 6_545
H23 H35 3.0265 no 6_545
H24 F5 3.0931 no 8_454
H24 F6 3.3828 no 8_454
H24 F8 3.5800 no 8_454
H24 O3 3.3786 no 6_545
H24 C24 3.3624 no 6_545
H24 B2 3.5461 no 8_454
H24 H4 3.3423 no 7_556
H24 H28 3.4854 no 6_545
H24 H29 2.7972 no 6_545
H24 H31 3.5391 no 7_556
H24 H35 2.9177 no 6_545
H25 F4 2.7110 no .
H25 C3 3.3192 no 8_454
H25 H2 3.4437 no 8_454
H25 H5 2.4271 no 8_454
H25 H6 3.4757 no 8_454
H25 H25 3.5950 no 2_555
H25 H27 3.3394 no 2_555
H26 F6 2.5961 no 8_454
H26 C3 3.2973 no 7_556
H26 B2 3.5799 no 8_454
H26 H4 3.0548 no 7_556
H26 H5 3.1894 no 7_556
H26 H5 3.0717 no 8_454
H26 H6 3.0922 no 7_556
H26 H6 3.4296 no 8_454
H27 F1 2.3921 no 2_555
H27 C3 3.3764 no 7_556
H27 B1 3.5517 no 2_555
H27 H4 3.0585 no 7_556
H27 H5 2.9673 no 7_556
H27 H6 3.5950 no 7_556
H27 H25 3.3394 no 2_555
H28 F2 2.9851 no 3_565
H28 C4 2.9889 no 6_555
H28 H7 2.8798 no 6_555
H28 H8 2.9669 no 6_555
H28 H9 2.6186 no 6_555
H28 H23 3.2322 no 6_555
H28 H24 3.4854 no 6_555
H28 H32 3.0389 no 4_564
H29 F2 3.1604 no 3_565
H29 F5 2.6710 no 3_666
H29 F8 3.2946 no 3_666
H29 O4 3.5845 no 4_564
H29 C12 3.4318 no 6_545
H29 C22 3.3013 no 6_555
H29 C25 2.9928 no 4_564
H29 B2 3.5605 no 3_666
H29 H9 3.3189 no 6_555
H29 H14 2.6829 no 6_545
H29 H22 3.3065 no 6_555
H29 H23 3.2748 no 6_555
H29 H24 2.7972 no 6_555
H29 H31 2.9711 no 4_564
H29 H32 2.2971 no 4_564
H29 H34 3.4237 no 4_564
H30 F2 2.4982 no 3_565
H30 C11 3.5739 no 6_545
H30 C12 3.0254 no 6_545
H30 H13 3.5819 no 6_545
H30 H14 2.5984 no 6_545
H30 H32 3.2448 no 4_564
H30 H34 3.5853 no 4_564
H31 F5 2.9472 no 2_656
H31 H14 3.2525 no 7_566
H31 H24 3.5391 no 7_556
H31 H29 2.9711 no 4_565
H31 H33 3.1580 no 7_556
H32 F1 3.1567 no 2_555
H32 F2 2.8978 no 2_555
H32 C4 3.5913 no 7_556
H32 C24 2.9979 no 4_565
H32 H4 3.5130 no 7_556
H32 H9 2.7096 no 7_556
H32 H14 3.1316 no 7_566
H32 H28 3.0389 no 4_565
H32 H29 2.2971 no 4_565
H32 H30 3.2448 no 4_565
H32 H33 2.9971 no 7_556
H33 F1 3.3248 no 2_555
H33 C25 3.1543 no 7_556
H33 H4 3.3503 no 7_556
H33 H9 3.5956 no 7_556
H33 H31 3.1580 no 7_556
H33 H32 2.9971 no 7_556
H33 H33 2.7836 no 7_556
H34 F1 2.2186 no 2_555
H34 F2 2.3856 no 2_555
H34 F3 3.1889 no 2_555
H34 C11 3.0205 no 7_566
H34 C12 2.8557 no 7_566
H34 B1 2.7101 no 2_555
H34 H13 2.5884 no 7_566
H34 H14 2.2351 no 7_566
H34 H29 3.4237 no 4_565
H34 H30 3.5853 no 4_565
H35 F5 2.9205 no 3_666
H35 F6 3.5749 no 3_666
H35 F8 1.8506 no 3_666
H35 C22 2.8871 no 6_555
H35 B2 2.8748 no 3_666
H35 H22 2.2798 no 6_555
H35 H23 3.0265 no 6_555
H35 H24 2.9177 no 6_555

loop_
_geom_hbond_atom_site_label_D
_geom_hbond_atom_site_label_H
_geom_hbond_atom_site_label_A
_geom_hbond_site_symmetry_A
_geom_hbond_distance_DA
_geom_hbond_distance_DH
_geom_hbond_distance_HA
_geom_hbond_angle_DHA
_geom_hbond_publ_flag
O3 H35 F8 3_666 2.663(4) 0.930 1.851 144.6 no
O4 H34 F1 2_555 2.685(4) 0.930 2.219 110.2 no

loop_
_geom_torsion_atom_site_label_1
_geom_torsion_atom_site_label_2
_geom_torsion_atom_site_label_3
_geom_torsion_atom_site_label_4
_geom_torsion
_geom_torsion_publ_flag
O1 Zn1 O2 N5 174.2(3) no
O2 Zn1 O1 N1 -173.2(3) no
O1 Zn1 O3 C24 126.16(19) no
O3 Zn1 O1 N1 96.8(2) no
O1 Zn1 O4 C25 -7.18(14) no
O4 Zn1 O1 N1 -89.2(2) no
O1 Zn1 N2 C5 -5.6(3) no
O1 Zn1 N2 C9 176.9(3) no
N2 Zn1 O1 N1 5.44(19) no
O1 Zn1 N3 C10 0.1(4) no
O1 Zn1 N3 C14 174.46(16) no
N3 Zn1 O1 N1 9.1(4) no
O1 Zn1 N4 C15 -177.54(16) no
O1 Zn1 N4 C19 3.8(4) no
N4 Zn1 O1 N1 -173.06(18) no
O2 Zn1 O3 C24 50.92(18) no
O3 Zn1 O2 N5 -99.9(2) no
O2 Zn1 O4 C25 68.28(14) no
O4 Zn1 O2 N5 85.8(2) no
O2 Zn1 N2 C5 -3.4(4) no
O2 Zn1 N2 C9 179.22(17) no
N2 Zn1 O2 N5 172.00(18) no
O2 Zn1 N3 C10 -176.21(17) no
O2 Zn1 N3 C14 -1.9(4) no
N3 Zn1 O2 N5 -8.1(4) no
O2 Zn1 N4 C15 -177.4(3) no
O2 Zn1 N4 C19 4.0(2) no
N4 Zn1 O2 N5 -5.69(19) no
O3 Zn1 N2 C5 -91.1(3) no
O3 Zn1 N2 C9 91.4(3) no
N2 Zn1 O3 C24 -163.95(19) no
O3 Zn1 N3 C10 -85.4(3) no
O3 Zn1 N3 C14 88.9(3) no
N3 Zn1 O3 C24 -91.14(19) no
O3 Zn1 N4 C15 -89.9(3) no
O3 Zn1 N4 C19 91.5(3) no
N4 Zn1 O3 C24 -18.35(19) no
O4 Zn1 N2 C5 79.8(3) no
O4 Zn1 N2 C9 -97.6(3) no
N2 Zn1 O4 C25 -76.85(15) no
O4 Zn1 N3 C10 94.8(3) no
O4 Zn1 N3 C14 -90.8(3) no
N3 Zn1 O4 C25 -149.95(14) no
O4 Zn1 N4 C15 99.3(3) no
O4 Zn1 N4 C19 -79.3(3) no
N4 Zn1 O4 C25 137.64(15) no
N2 Zn1 N3 C10 3.7(2) no
N2 Zn1 N3 C14 178.1(3) no
N3 Zn1 N2 C5 176.7(3) no
N3 Zn1 N2 C9 -0.7(3) no
N2 Zn1 N4 C15 5.0(4) no
N2 Zn1 N4 C19 -173.69(19) no
N4 Zn1 N2 C5 172.83(19) no
N4 Zn1 N2 C9 -4.6(4) no
N3 Zn1 N4 C15 1.1(2) no
N3 Zn1 N4 C19 -177.6(3) no
N4 Zn1 N3 C10 -178.6(3) no
N4 Zn1 N3 C14 -4.2(2) no
Zn1 O1 N1 C1 175.56(18) no
Zn1 O1 N1 C5 -4.9(4) no
Zn1 O2 N5 C19 6.8(4) no
Zn1 O2 N5 C20 -172.38(18) no
O1 N1 C1 C2 120.6(3) no
O1 N1 C1 C3 -115.2(3) no
O1 N1 C1 C4 3.3(5) no
O1 N1 C5 N2 -0.0(5) no
O1 N1 C5 C6 179.8(4) no
C1 N1 C5 N2 179.5(4) no
C1 N1 C5 C6 -0.6(7) no
C5 N1 C1 C2 -58.9(5) no
C5 N1 C1 C3 65.2(5) no
C5 N1 C1 C4 -176.3(4) no
Zn1 N2 C5 N1 5.2(5) no
Zn1 N2 C5 C6 -174.7(3) no
Zn1 N2 C9 C8 176.4(3) no
Zn1 N2 C9 C10 -1.9(5) no
C5 N2 C9 C8 -1.1(6) no
C5 N2 C9 C10 -179.4(4) no
C9 N2 C5 N1 -177.4(4) no
C9 N2 C5 C6 2.7(6) no
Zn1 N3 C10 C9 -5.9(5) no
Zn1 N3 C10 C11 174.6(3) no
Zn1 N3 C14 C13 -174.5(3) no
Zn1 N3 C14 C15 6.5(5) no
C10 N3 C14 C13 -0.3(6) no
C10 N3 C14 C15 -179.3(4) no
C14 N3 C10 C9 179.8(4) no
C14 N3 C10 C11 0.3(6) no
Zn1 N4 C15 C14 1.8(5) no
Zn1 N4 C15 C16 -178.1(3) no
Zn1 N4 C19 N5 -2.1(5) no
Zn1 N4 C19 C18 178.2(3) no
C15 N4 C19 N5 179.3(4) no
C15 N4 C19 C18 -0.5(6) no
C19 N4 C15 C14 -179.6(4) no
C19 N4 C15 C16 0.6(6) no
O2 N5 C19 N4 -3.2(5) no
O2 N5 C19 C18 176.5(4) no
O2 N5 C20 C21 -115.5(3) no
O2 N5 C20 C22 1.7(5) no
O2 N5 C20 C23 119.9(4) no
C19 N5 C20 C21 65.3(5) no
C19 N5 C20 C22 -177.4(4) no
C19 N5 C20 C23 -59.3(5) no
C20 N5 C19 N4 175.9(4) no
C20 N5 C19 C18 -4.3(6) no
N1 C5 C6 C7 177.8(4) no
N2 C5 C6 C7 -2.4(7) no
C5 C6 C7 C8 0.5(7) no
C6 C7 C8 C9 1.0(7) no
C7 C8 C9 N2 -0.7(7) no
C7 C8 C9 C10 177.4(4) no
N2 C9 C10 N3 5.0(5) no
N2 C9 C10 C11 -175.5(4) no
C8 C9 C10 N3 -173.2(4) no
C8 C9 C10 C11 6.2(7) no
N3 C10 C11 C12 -0.4(6) no
C9 C10 C11 C12 -179.9(4) no
C10 C11 C12 C13 0.4(7) no
C11 C12 C13 C14 -0.3(7) no
C12 C13 C14 N3 0.3(7) no
C12 C13 C14 C15 179.2(4) no
N3 C14 C15 N4 -5.2(5) no
N3 C14 C15 C16 174.6(4) no
C13 C14 C15 N4 175.8(4) no
C13 C14 C15 C16 -4.4(7) no
N4 C15 C16 C17 -0.1(6) no
C14 C15 C16 C17 -179.9(4) no
C15 C16 C17 C18 -0.5(7) no
C16 C17 C18 C19 0.6(7) no
C17 C18 C19 N4 -0.1(7) no
C17 C18 C19 N5 -179.9(4) no
